data_7241897
loop_
_publ_author_name
'Joy, Md. Tuhinur R.'
'Bhoumik, Nikhil C.'
'Ghosh, Shishir'
'Richmond, Michael G.'
'Kabir, Shariff E.'

_publ_section_title
;
 A new synthetic route for the preparation of [Os3(CO)10(\m-OH)(\m-H)] and
 its reaction with bis(diphenylphosphino)methane (dppm): syntheses and
 X-ray structures of two isomers of [Os3(CO)8(\m-OH)(\m-H)(\m-dppm)] and
 [Os3(CO)7(\m3-CO)(\m3-O)(\m-dppm)]
;
_journal_issue 73
_journal_name_full 'RSC Advances'
_journal_page_first 44699
_journal_page_last 44711
_journal_paper_doi 10.1039/D0RA08783A
_journal_volume 10
_journal_year 2020
_chemical_formula_moiety 'C33 H24 O9 Os3 P2'
_chemical_formula_sum 'C33 H24 O9 Os3 P2'
_chemical_formula_weight 1197.06
_space_group_crystal_system monoclinic
_space_group_IT_number 14
_space_group_name_Hall '-P 2yn'
_space_group_name_H-M_alt 'P 1 21/n 1'
_atom_sites_solution_hydrogens mixed
_atom_sites_solution_primary direct
_audit_creation_date 2019-10-15
_audit_creation_method
;
Olex2 1.2
(compiled 2018.05.29 svn.r3508 for OlexSys, GUI svn.r5506)
;
_audit_update_record
;
2020-10-11 deposited with the CCDC.	2020-11-25 downloaded from the CCDC.
;
_cell_angle_alpha 90
_cell_angle_beta 105.5930(10)
_cell_angle_gamma 90
_cell_formula_units_Z 4
_cell_length_a 12.9006(4)
_cell_length_b 11.7117(4)
_cell_length_c 23.7556(8)
_cell_measurement_reflns_used 9028
_cell_measurement_temperature 193(1)
_cell_measurement_theta_max 28.31
_cell_measurement_theta_min 2.70
_cell_volume 3457.1(2)
_computing_molecular_graphics 'Olex2 (Dolomanov et al., 2009)'
_computing_publication_material 'Olex2 (Dolomanov et al., 2009)'
_computing_structure_refinement 'ShelXL (Sheldrick, 2015)'
_computing_structure_solution 'ShelXS (Sheldrick, 2008)'
_diffrn_ambient_temperature 193(1)
_diffrn_measured_fraction_theta_full 0.998
_diffrn_measured_fraction_theta_max 0.996
_diffrn_measurement_device_type 'Bruker D8 Venture'
_diffrn_measurement_method '\f and \w scans'
_diffrn_radiation_type MoK\a
_diffrn_radiation_wavelength 0.71073
_diffrn_reflns_av_R_equivalents 0.0404
_diffrn_reflns_av_unetI/netI 0.0161
_diffrn_reflns_Laue_measured_fraction_full 0.998
_diffrn_reflns_Laue_measured_fraction_max 0.996
_diffrn_reflns_limit_h_max 17
_diffrn_reflns_limit_h_min -17
_diffrn_reflns_limit_k_max 15
_diffrn_reflns_limit_k_min -15
_diffrn_reflns_limit_l_max 31
_diffrn_reflns_limit_l_min -31
_diffrn_reflns_number 133154
_diffrn_reflns_point_group_measured_fraction_full 0.998
_diffrn_reflns_point_group_measured_fraction_max 0.996
_diffrn_reflns_theta_full 25.242
_diffrn_reflns_theta_max 28.351
_diffrn_reflns_theta_min 2.700
_diffrn_standards_number 0
_exptl_absorpt_coefficient_mu 11.143
_exptl_absorpt_correction_T_max 0.7457
_exptl_absorpt_correction_T_min 0.4311
_exptl_absorpt_correction_type multi-scan
_exptl_absorpt_process_details
'SADABS-2014/5 (Bruker,2014/5) was used for absorption correction. wR2(int) was 0.1073 before and 0.0510 after correction. The Ratio of minimum to maximum transmission is 0.5781. The \l/2 correction factor is Not present.'
_exptl_crystal_colour yellow
_exptl_crystal_colour_primary yellow
_exptl_crystal_density_diffrn 2.300
_exptl_crystal_description block
_exptl_crystal_F_000 2208
_exptl_crystal_size_max 0.215
_exptl_crystal_size_mid 0.101
_exptl_crystal_size_min 0.068
_refine_diff_density_max 2.689
_refine_diff_density_min -1.355
_refine_diff_density_rms 0.117
_refine_ls_extinction_method none
_refine_ls_goodness_of_fit_ref 1.046
_refine_ls_hydrogen_treatment mixed
_refine_ls_matrix_type full
_refine_ls_number_parameters 432
_refine_ls_number_reflns 8608
_refine_ls_number_restraints 0
_refine_ls_restrained_S_all 1.046
_refine_ls_R_factor_all 0.0245
_refine_ls_R_factor_gt 0.0186
_refine_ls_shift/su_max 0.002
_refine_ls_shift/su_mean 0.000
_refine_ls_structure_factor_coef Fsqd
_refine_ls_weighting_details 'w=1/[\s^2^(Fo^2^)+(0.0116P)^2^+8.2870P] where P=(Fo^2^+2Fc^2^)/3'
_refine_ls_weighting_scheme calc
_refine_ls_wR_factor_gt 0.0360
_refine_ls_wR_factor_ref 0.0376
_reflns_Friedel_coverage 0.000
_reflns_number_gt 7735
_reflns_number_total 8608
_reflns_threshold_expression 'I > 2\s(I)'
_cod_data_source_file d0ra08783a1.cif
_cod_data_source_block tr_59d_a
_cod_database_code 7241897
_shelx_shelxl_version_number 2018/3
_shelx_space_group_comment
;
The symmetry employed for this shelxl refinement is uniquely defined
by the following loop, which should always be used as a source of
symmetry information in preference to the above space-group names.
They are only intended as comments.
;
_shelx_estimated_absorpt_t_max 0.518
_shelx_estimated_absorpt_t_min 0.198
_olex2_refinement_description
;
1. Fixed Uiso
 At 1.2 times of:
  All C(H) groups, All C(H,H) groups
2.a Secondary CH2 refined with riding coordinates:
 C9(H9a,H9b)
2.b Aromatic/amide H refined with riding coordinates:
 C11(H11), C12(H12), C13(H13), C14(H14), C15(H15), C17(H17), C18(H18),
 C19(H19), C20(H20), C21(H21), C23(H23), C24(H24), C25(H25), C26(H26), C27(H27),
  C29(H29), C30(H30), C31(H31), C32(H32), C33(H33)
;
_olex2_submission_special_instructions 'No special instructions were received'

loop_
_space_group_symop_operation_xyz
'x, y, z'
'-x+1/2, y+1/2, -z+1/2'
'-x, -y, -z'
'x-1/2, -y-1/2, z-1/2'

loop_
_atom_site_label
_atom_site_type_symbol
_atom_site_fract_x
_atom_site_fract_y
_atom_site_fract_z
_atom_site_U_iso_or_equiv
_atom_site_adp_type
_atom_site_occupancy
_atom_site_site_symmetry_order
_atom_site_calc_flag
_atom_site_refinement_flags_posn
_atom_site_refinement_flags_adp
_atom_site_refinement_flags_occupancy
_atom_site_disorder_assembly
_atom_site_disorder_group
Os1 Os 0.68132(2) 0.89483(2) 0.32822(2) 0.02044(3) Uani 1 1 d . . . . .
Os2 Os 0.69441(2) 0.70560(2) 0.39977(2) 0.01933(3) Uani 1 1 d . . . . .
Os3 Os 0.88364(2) 0.83417(2) 0.40261(2) 0.02573(3) Uani 1 1 d . . . . .
P1 P 0.49482(6) 0.88406(6) 0.29019(3) 0.01782(15) Uani 1 1 d . . . . .
P2 P 0.50828(6) 0.66613(7) 0.37082(3) 0.01805(15) Uani 1 1 d . . . . .
O1 O 0.7428(3) 0.9711(3) 0.22018(13) 0.0561(8) Uani 1 1 d . . . . .
O2 O 0.6998(3) 1.1397(2) 0.36756(14) 0.0528(8) Uani 1 1 d . . . . .
O3 O 0.7898(3) 0.4678(2) 0.41829(13) 0.0543(8) Uani 1 1 d . . . . .
O4 O 0.7235(2) 0.7259(3) 0.52879(11) 0.0441(7) Uani 1 1 d . . . . .
O5 O 0.8922(2) 0.6927(3) 0.29543(13) 0.0474(7) Uani 1 1 d . . . . .
O6 O 1.0074(3) 1.0340(3) 0.36971(17) 0.0709(10) Uani 1 1 d . . . . .
O7 O 1.0473(3) 0.6924(3) 0.49215(14) 0.0668(10) Uani 1 1 d . . . . .
O8 O 0.8103(3) 0.9768(3) 0.49397(13) 0.0544(8) Uani 1 1 d . . . . .
O9 O 0.66542(18) 0.71627(19) 0.30672(9) 0.0243(5) Uani 1 1 d . . . . .
C1 C 0.7194(3) 0.9421(3) 0.26093(16) 0.0322(8) Uani 1 1 d . . . . .
C2 C 0.6919(3) 1.0467(3) 0.35302(15) 0.0309(7) Uani 1 1 d . . . . .
C3 C 0.7531(3) 0.5574(3) 0.41055(15) 0.0313(7) Uani 1 1 d . . . . .
C4 C 0.7124(3) 0.7176(3) 0.47923(14) 0.0282(7) Uani 1 1 d . . . . .
C5 C 0.8906(3) 0.7444(3) 0.33603(16) 0.0325(8) Uani 1 1 d . . . . .
C6 C 0.9633(3) 0.9583(4) 0.38282(19) 0.0433(9) Uani 1 1 d . . . . .
C7 C 0.9863(3) 0.7458(4) 0.45916(16) 0.0408(9) Uani 1 1 d . . . . .
C8 C 0.8374(3) 0.9232(3) 0.46050(16) 0.0355(8) Uani 1 1 d . . . . .
C9 C 0.4472(2) 0.7383(2) 0.30024(13) 0.0194(6) Uani 1 1 d . . . . .
H9A H 0.459402 0.689550 0.268592 0.023 Uiso 1 1 calc R . . . .
H9B H 0.368447 0.742034 0.294915 0.023 Uiso 1 1 calc R . . . .
C10 C 0.4079(2) 0.9708(2) 0.32165(13) 0.0196(6) Uani 1 1 d . . . . .
C11 C 0.2984(2) 0.9792(3) 0.29366(14) 0.0257(7) Uani 1 1 d . . . . .
H11 H 0.271126 0.948651 0.255485 0.031 Uiso 1 1 calc R . . . .
C12 C 0.2294(3) 1.0316(3) 0.32112(15) 0.0291(7) Uani 1 1 d . . . . .
H12 H 0.154902 1.037183 0.301766 0.035 Uiso 1 1 calc R . . . .
C13 C 0.2686(3) 1.0758(3) 0.37671(16) 0.0319(8) Uani 1 1 d . . . . .
H13 H 0.220780 1.110594 0.395797 0.038 Uiso 1 1 calc R . . . .
C14 C 0.3767(3) 1.0695(3) 0.40443(15) 0.0319(7) Uani 1 1 d . . . . .
H14 H 0.403575 1.101060 0.442408 0.038 Uiso 1 1 calc R . . . .
C15 C 0.4467(3) 1.0174(3) 0.37719(14) 0.0265(7) Uani 1 1 d . . . . .
H15 H 0.521357 1.013403 0.396511 0.032 Uiso 1 1 calc R . . . .
C16 C 0.4519(2) 0.9056(3) 0.21158(13) 0.0228(6) Uani 1 1 d . . . . .
C17 C 0.4136(3) 1.0099(3) 0.18754(15) 0.0300(7) Uani 1 1 d . . . . .
H17 H 0.398055 1.068430 0.211768 0.036 Uiso 1 1 calc R . . . .
C18 C 0.3976(3) 1.0297(4) 0.12823(16) 0.0385(9) Uani 1 1 d . . . . .
H18 H 0.370192 1.101187 0.111973 0.046 Uiso 1 1 calc R . . . .
C19 C 0.4210(3) 0.9470(4) 0.09313(16) 0.0466(10) Uani 1 1 d . . . . .
H19 H 0.411065 0.961556 0.052678 0.056 Uiso 1 1 calc R . . . .
C20 C 0.4591(4) 0.8427(4) 0.11626(17) 0.0506(11) Uani 1 1 d . . . . .
H20 H 0.474825 0.784855 0.091717 0.061 Uiso 1 1 calc R . . . .
C21 C 0.4746(3) 0.8219(3) 0.17544(15) 0.0371(8) Uani 1 1 d . . . . .
H21 H 0.500999 0.749715 0.191289 0.045 Uiso 1 1 calc R . . . .
C22 C 0.4661(2) 0.5197(3) 0.35048(13) 0.0216(6) Uani 1 1 d . . . . .
C23 C 0.5208(3) 0.4584(3) 0.31702(16) 0.0326(8) Uani 1 1 d . . . . .
H23 H 0.579149 0.492681 0.305989 0.039 Uiso 1 1 calc R . . . .
C24 C 0.4903(3) 0.3483(3) 0.29997(17) 0.0393(9) Uani 1 1 d . . . . .
H24 H 0.527671 0.306779 0.277175 0.047 Uiso 1 1 calc R . . . .
C25 C 0.4056(3) 0.2981(3) 0.31593(16) 0.0363(8) Uani 1 1 d . . . . .
H25 H 0.384890 0.222044 0.304142 0.044 Uiso 1 1 calc R . . . .
C26 C 0.3509(3) 0.3579(3) 0.34887(15) 0.0306(7) Uani 1 1 d . . . . .
H26 H 0.292589 0.323082 0.359684 0.037 Uiso 1 1 calc R . . . .
C27 C 0.3806(2) 0.4682(3) 0.36621(14) 0.0247(6) Uani 1 1 d . . . . .
H27 H 0.342673 0.509212 0.388915 0.030 Uiso 1 1 calc R . . . .
C28 C 0.4294(2) 0.7037(3) 0.42091(13) 0.0207(6) Uani 1 1 d . . . . .
C29 C 0.4644(3) 0.6626(3) 0.47804(15) 0.0335(8) Uani 1 1 d . . . . .
H29 H 0.529354 0.619982 0.489813 0.040 Uiso 1 1 calc R . . . .
C30 C 0.4052(3) 0.6835(4) 0.51769(16) 0.0413(9) Uani 1 1 d . . . . .
H30 H 0.429407 0.654540 0.556375 0.050 Uiso 1 1 calc R . . . .
C31 C 0.3117(3) 0.7458(4) 0.50143(17) 0.0399(9) Uani 1 1 d . . . . .
H31 H 0.271564 0.760407 0.528849 0.048 Uiso 1 1 calc R . . . .
C32 C 0.2764(3) 0.7869(3) 0.44540(17) 0.0348(8) Uani 1 1 d . . . . .
H32 H 0.211987 0.830330 0.434160 0.042 Uiso 1 1 calc R . . . .
C33 C 0.3344(3) 0.7653(3) 0.40508(15) 0.0270(7) Uani 1 1 d . . . . .
H33 H 0.308665 0.793026 0.366239 0.032 Uiso 1 1 calc R . . . .
H H 0.635(3) 0.857(3) 0.4021(16) 0.038(10) Uiso 1 1 d . . . . .
H9 H 0.723(4) 0.682(4) 0.294(2) 0.070(15) Uiso 1 1 d . . . . .

loop_
_atom_site_aniso_label
_atom_site_aniso_U_11
_atom_site_aniso_U_22
_atom_site_aniso_U_33
_atom_site_aniso_U_23
_atom_site_aniso_U_13
_atom_site_aniso_U_12
Os1 0.01752(5) 0.02183(6) 0.02288(6) 0.00420(5) 0.00701(4) -0.00056(4)
Os2 0.01747(5) 0.02232(6) 0.01935(6) 0.00356(5) 0.00689(4) 0.00218(4)
Os3 0.01619(5) 0.03434(7) 0.02707(7) 0.00395(5) 0.00652(5) -0.00066(5)
P1 0.0182(3) 0.0182(4) 0.0174(4) 0.0017(3) 0.0056(3) 0.0008(3)
P2 0.0193(3) 0.0176(4) 0.0192(4) 0.0011(3) 0.0085(3) 0.0004(3)
O1 0.0617(19) 0.070(2) 0.0488(17) 0.0189(16) 0.0362(16) 0.0003(16)
O2 0.066(2) 0.0323(16) 0.0597(19) -0.0107(14) 0.0167(16) -0.0080(14)
O3 0.069(2) 0.0388(17) 0.0562(19) 0.0104(14) 0.0193(16) 0.0262(15)
O4 0.0487(16) 0.0597(19) 0.0235(13) -0.0027(12) 0.0090(12) 0.0005(14)
O5 0.0430(16) 0.0594(19) 0.0449(17) -0.0054(14) 0.0209(13) 0.0058(14)
O6 0.057(2) 0.062(2) 0.104(3) 0.011(2) 0.039(2) -0.0223(17)
O7 0.0500(18) 0.105(3) 0.0439(18) 0.0265(19) 0.0106(15) 0.0329(19)
O8 0.0612(19) 0.056(2) 0.0477(17) -0.0173(15) 0.0182(15) -0.0030(16)
O9 0.0276(11) 0.0262(12) 0.0213(11) 0.0013(9) 0.0103(9) 0.0028(9)
C1 0.0283(17) 0.0340(19) 0.0374(19) 0.0076(16) 0.0144(15) 0.0008(14)
C2 0.0305(17) 0.031(2) 0.0325(18) -0.0039(15) 0.0096(14) -0.0047(14)
C3 0.0321(18) 0.036(2) 0.0267(17) 0.0038(15) 0.0091(14) 0.0076(15)
C4 0.0257(16) 0.0337(19) 0.0247(17) -0.0009(14) 0.0061(13) -0.0002(13)
C5 0.0221(16) 0.042(2) 0.0359(19) 0.0022(17) 0.0119(14) 0.0022(14)
C6 0.0298(19) 0.049(2) 0.054(2) 0.002(2) 0.0157(18) -0.0049(17)
C7 0.0295(18) 0.066(3) 0.0298(19) 0.0098(19) 0.0127(15) 0.0072(18)
C8 0.0302(18) 0.041(2) 0.0347(19) -0.0029(17) 0.0074(15) -0.0052(15)
C9 0.0207(14) 0.0178(14) 0.0198(14) 0.0011(11) 0.0056(11) -0.0005(11)
C10 0.0220(14) 0.0160(14) 0.0227(15) 0.0014(11) 0.0091(12) 0.0002(11)
C11 0.0248(15) 0.0255(17) 0.0267(16) 0.0014(13) 0.0066(13) 0.0005(13)
C12 0.0244(16) 0.0299(18) 0.0339(18) 0.0028(14) 0.0093(14) 0.0026(13)
C13 0.0358(18) 0.0231(17) 0.043(2) -0.0029(15) 0.0220(16) 0.0028(14)
C14 0.0383(19) 0.0332(19) 0.0260(17) -0.0087(14) 0.0116(15) -0.0020(15)
C15 0.0265(16) 0.0282(17) 0.0259(16) -0.0035(13) 0.0090(13) -0.0013(13)
C16 0.0204(14) 0.0277(17) 0.0207(15) 0.0041(12) 0.0061(12) -0.0022(12)
C17 0.0296(17) 0.0319(18) 0.0297(17) 0.0070(14) 0.0100(14) 0.0011(14)
C18 0.0344(19) 0.045(2) 0.035(2) 0.0207(17) 0.0067(16) 0.0018(16)
C19 0.054(2) 0.063(3) 0.0208(18) 0.0095(18) 0.0076(17) -0.012(2)
C20 0.078(3) 0.053(3) 0.0250(19) -0.0046(18) 0.021(2) -0.004(2)
C21 0.057(2) 0.031(2) 0.0254(17) 0.0024(15) 0.0150(17) 0.0038(17)
C22 0.0255(15) 0.0187(15) 0.0201(14) 0.0033(12) 0.0054(12) 0.0029(12)
C23 0.0389(19) 0.0283(18) 0.0377(19) -0.0013(15) 0.0224(16) 0.0009(15)
C24 0.057(2) 0.0247(18) 0.043(2) -0.0042(16) 0.0252(19) 0.0063(17)
C25 0.052(2) 0.0188(17) 0.037(2) 0.0002(15) 0.0084(17) -0.0036(15)
C26 0.0342(18) 0.0234(17) 0.0327(18) 0.0039(14) 0.0063(14) -0.0060(14)
C27 0.0241(15) 0.0256(16) 0.0251(16) 0.0035(13) 0.0077(12) 0.0010(12)
C28 0.0216(14) 0.0204(15) 0.0226(15) -0.0015(12) 0.0103(12) -0.0035(11)
C29 0.0269(16) 0.048(2) 0.0271(17) 0.0038(16) 0.0091(14) 0.0037(15)
C30 0.038(2) 0.067(3) 0.0229(17) 0.0015(18) 0.0146(15) -0.0032(19)
C31 0.040(2) 0.049(2) 0.040(2) -0.0122(18) 0.0265(17) -0.0057(18)
C32 0.0354(18) 0.0303(19) 0.047(2) -0.0026(16) 0.0261(17) 0.0028(15)
C33 0.0310(16) 0.0217(16) 0.0326(17) 0.0053(13) 0.0161(14) 0.0023(13)

loop_
_atom_type_symbol
_atom_type_description
_atom_type_scat_dispersion_real
_atom_type_scat_dispersion_imag
_atom_type_scat_source
C C 0.0033 0.0016 'International Tables Vol C Tables 4.2.6.8 and 6.1.1.4'
H H 0.0000 0.0000 'International Tables Vol C Tables 4.2.6.8 and 6.1.1.4'
O O 0.0106 0.0060 'International Tables Vol C Tables 4.2.6.8 and 6.1.1.4'
Os Os -1.2165 7.6030 'International Tables Vol C Tables 4.2.6.8 and 6.1.1.4'
P P 0.1023 0.0942 'International Tables Vol C Tables 4.2.6.8 and 6.1.1.4'

loop_
_geom_angle_atom_site_label_1
_geom_angle_atom_site_label_2
_geom_angle_atom_site_label_3
_geom_angle
_geom_angle_site_symmetry_1
_geom_angle_site_symmetry_3
_geom_angle_publ_flag
Os2 Os1 Os3 61.363(4) . . ?
Os2 Os1 H 44.4(11) . . ?
Os3 Os1 H 81.0(10) . . ?
P1 Os1 Os2 94.627(19) . . ?
P1 Os1 Os3 155.817(19) . . ?
P1 Os1 H 79.2(10) . . ?
O9 Os1 Os2 49.73(6) . . ?
O9 Os1 Os3 85.24(6) . . ?
O9 Os1 P1 80.38(6) . . ?
O9 Os1 H 87.9(11) . . ?
C1 Os1 Os2 140.51(11) . . ?
C1 Os1 Os3 101.43(11) . . ?
C1 Os1 P1 99.46(11) . . ?
C1 Os1 O9 96.60(13) . . ?
C1 Os1 H 175.1(11) . . ?
C2 Os1 Os2 125.54(11) . . ?
C2 Os1 Os3 93.74(11) . . ?
C2 Os1 P1 98.86(11) . . ?
C2 Os1 O9 174.90(12) . . ?
C2 Os1 C1 88.50(16) . . ?
C2 Os1 H 87.0(11) . . ?
Os1 Os2 Os3 60.202(4) . . ?
Os1 Os2 H 47.6(11) . . ?
Os3 Os2 H 81.9(11) . . ?
P2 Os2 Os1 95.079(19) . . ?
P2 Os2 Os3 155.179(19) . . ?
P2 Os2 H 79.0(11) . . ?
O9 Os2 Os1 49.90(6) . . ?
O9 Os2 Os3 84.53(6) . . ?
O9 Os2 P2 80.16(6) . . ?
O9 Os2 H 90.9(11) . . ?
C3 Os2 Os1 140.95(10) . . ?
C3 Os2 Os3 99.95(11) . . ?
C3 Os2 P2 101.52(11) . . ?
C3 Os2 O9 98.41(12) . . ?
C3 Os2 H 170.7(11) . . ?
C4 Os2 Os1 122.47(11) . . ?
C4 Os2 Os3 93.65(10) . . ?
C4 Os2 P2 98.73(10) . . ?
C4 Os2 O9 171.82(12) . . ?
C4 Os2 C3 89.76(15) . . ?
C4 Os2 H 81.0(11) . . ?
Os1 Os3 Os2 58.436(4) . . ?
C5 Os3 Os1 82.09(10) . . ?
C5 Os3 Os2 85.46(10) . . ?
C5 Os3 C8 165.36(14) . . ?
C6 Os3 Os1 97.03(12) . . ?
C6 Os3 Os2 155.36(12) . . ?
C6 Os3 C5 93.82(17) . . ?
C6 Os3 C7 105.49(17) . . ?
C6 Os3 C8 93.06(17) . . ?
C7 Os3 Os1 157.47(12) . . ?
C7 Os3 Os2 99.06(12) . . ?
C7 Os3 C5 96.03(16) . . ?
C7 Os3 C8 94.55(16) . . ?
C8 Os3 Os1 84.26(11) . . ?
C8 Os3 Os2 82.91(11) . . ?
C9 P1 Os1 110.08(10) . . ?
C10 P1 Os1 119.76(10) . . ?
C10 P1 C9 101.53(13) . . ?
C10 P1 C16 107.11(14) . . ?
C16 P1 Os1 112.80(10) . . ?
C16 P1 C9 103.91(14) . . ?
C9 P2 Os2 109.05(9) . . ?
C22 P2 Os2 117.97(10) . . ?
C22 P2 C9 99.50(13) . . ?
C28 P2 Os2 117.86(10) . . ?
C28 P2 C9 107.78(14) . . ?
C28 P2 C22 102.80(14) . . ?
Os1 O9 H9 117(3) . . ?
Os2 O9 Os1 80.37(8) . . ?
Os2 O9 H9 111(3) . . ?
O1 C1 Os1 179.7(4) . . ?
O2 C2 Os1 178.7(3) . . ?
O3 C3 Os2 178.6(3) . . ?
O4 C4 Os2 179.5(3) . . ?
O5 C5 Os3 178.0(3) . . ?
O6 C6 Os3 177.5(4) . . ?
O7 C7 Os3 179.1(4) . . ?
O8 C8 Os3 179.0(4) . . ?
P1 C9 P2 117.50(16) . . ?
P1 C9 H9A 107.9 . . ?
P1 C9 H9B 107.9 . . ?
P2 C9 H9A 107.9 . . ?
P2 C9 H9B 107.9 . . ?
H9A C9 H9B 107.2 . . ?
C11 C10 P1 120.1(2) . . ?
C15 C10 P1 120.4(2) . . ?
C15 C10 C11 119.0(3) . . ?
C10 C11 H11 119.8 . . ?
C12 C11 C10 120.3(3) . . ?
C12 C11 H11 119.8 . . ?
C11 C12 H12 119.9 . . ?
C11 C12 C13 120.1(3) . . ?
C13 C12 H12 119.9 . . ?
C12 C13 H13 120.0 . . ?
C14 C13 C12 120.1(3) . . ?
C14 C13 H13 120.0 . . ?
C13 C14 H14 119.9 . . ?
C13 C14 C15 120.3(3) . . ?
C15 C14 H14 119.9 . . ?
C10 C15 H15 119.9 . . ?
C14 C15 C10 120.2(3) . . ?
C14 C15 H15 119.9 . . ?
C17 C16 P1 121.5(3) . . ?
C17 C16 C21 118.8(3) . . ?
C21 C16 P1 118.8(3) . . ?
C16 C17 H17 119.8 . . ?
C16 C17 C18 120.4(3) . . ?
C18 C17 H17 119.8 . . ?
C17 C18 H18 119.8 . . ?
C19 C18 C17 120.4(4) . . ?
C19 C18 H18 119.8 . . ?
C18 C19 H19 120.0 . . ?
C18 C19 C20 120.0(3) . . ?
C20 C19 H19 120.0 . . ?
C19 C20 H20 120.0 . . ?
C19 C20 C21 120.0(4) . . ?
C21 C20 H20 120.0 . . ?
C16 C21 C20 120.5(4) . . ?
C16 C21 H21 119.8 . . ?
C20 C21 H21 119.8 . . ?
C23 C22 P2 118.3(2) . . ?
C27 C22 P2 122.5(2) . . ?
C27 C22 C23 119.2(3) . . ?
C22 C23 H23 120.0 . . ?
C24 C23 C22 120.1(3) . . ?
C24 C23 H23 120.0 . . ?
C23 C24 H24 119.9 . . ?
C23 C24 C25 120.2(3) . . ?
C25 C24 H24 119.9 . . ?
C24 C25 H25 119.9 . . ?
C26 C25 C24 120.2(3) . . ?
C26 C25 H25 119.9 . . ?
C25 C26 H26 119.9 . . ?
C25 C26 C27 120.2(3) . . ?
C27 C26 H26 119.9 . . ?
C22 C27 H27 119.9 . . ?
C26 C27 C22 120.1(3) . . ?
C26 C27 H27 119.9 . . ?
C29 C28 P2 117.5(2) . . ?
C33 C28 P2 124.0(2) . . ?
C33 C28 C29 118.4(3) . . ?
C28 C29 H29 119.8 . . ?
C30 C29 C28 120.5(3) . . ?
C30 C29 H29 119.8 . . ?
C29 C30 H30 119.8 . . ?
C31 C30 C29 120.4(3) . . ?
C31 C30 H30 119.8 . . ?
C30 C31 H31 120.1 . . ?
C32 C31 C30 119.7(3) . . ?
C32 C31 H31 120.1 . . ?
C31 C32 H32 119.8 . . ?
C31 C32 C33 120.4(3) . . ?
C33 C32 H32 119.8 . . ?
C28 C33 C32 120.6(3) . . ?
C28 C33 H33 119.7 . . ?
C32 C33 H33 119.7 . . ?

loop_
_geom_bond_atom_site_label_1
_geom_bond_atom_site_label_2
_geom_bond_distance
_geom_bond_site_symmetry_2
_geom_bond_publ_flag
Os1 Os2 2.77027(18) . ?
Os1 Os3 2.82141(18) . ?
Os1 P1 2.3350(7) . ?
Os1 O9 2.149(2) . ?
Os1 C1 1.877(3) . ?
Os1 C2 1.867(4) . ?
Os1 H 2.05(4) . ?
Os2 Os3 2.85356(18) . ?
Os2 P2 2.3589(8) . ?
Os2 O9 2.144(2) . ?
Os2 C3 1.884(4) . ?
Os2 C4 1.844(3) . ?
Os2 H 1.94(4) . ?
Os3 C5 1.921(4) . ?
Os3 C6 1.910(4) . ?
Os3 C7 1.917(4) . ?
Os3 C8 1.943(4) . ?
P1 C9 1.851(3) . ?
P1 C10 1.816(3) . ?
P1 C16 1.817(3) . ?
P2 C9 1.854(3) . ?
P2 C22 1.824(3) . ?
P2 C28 1.815(3) . ?
O1 C1 1.141(4) . ?
O2 C2 1.139(4) . ?
O3 C3 1.145(4) . ?
O4 C4 1.151(4) . ?
O5 C5 1.143(4) . ?
O6 C6 1.141(5) . ?
O7 C7 1.137(5) . ?
O8 C8 1.139(4) . ?
O9 H9 0.96(5) . ?
C9 H9A 0.9900 . ?
C9 H9B 0.9900 . ?
C10 C11 1.394(4) . ?
C10 C15 1.390(4) . ?
C11 H11 0.9500 . ?
C11 C12 1.381(4) . ?
C12 H12 0.9500 . ?
C12 C13 1.381(5) . ?
C13 H13 0.9500 . ?
C13 C14 1.375(5) . ?
C14 H14 0.9500 . ?
C14 C15 1.386(4) . ?
C15 H15 0.9500 . ?
C16 C17 1.383(5) . ?
C16 C21 1.385(5) . ?
C17 H17 0.9500 . ?
C17 C18 1.387(5) . ?
C18 H18 0.9500 . ?
C18 C19 1.363(6) . ?
C19 H19 0.9500 . ?
C19 C20 1.376(6) . ?
C20 H20 0.9500 . ?
C20 C21 1.387(5) . ?
C21 H21 0.9500 . ?
C22 C23 1.395(4) . ?
C22 C27 1.394(4) . ?
C23 H23 0.9500 . ?
C23 C24 1.377(5) . ?
C24 H24 0.9500 . ?
C24 C25 1.381(5) . ?
C25 H25 0.9500 . ?
C25 C26 1.377(5) . ?
C26 H26 0.9500 . ?
C26 C27 1.378(5) . ?
C27 H27 0.9500 . ?
C28 C29 1.396(4) . ?
C28 C33 1.384(4) . ?
C29 H29 0.9500 . ?
C29 C30 1.385(5) . ?
C30 H30 0.9500 . ?
C30 C31 1.374(6) . ?
C31 H31 0.9500 . ?
C31 C32 1.373(5) . ?
C32 H32 0.9500 . ?
C32 C33 1.388(4) . ?
C33 H33 0.9500 . ?
